data_7047101
loop_
_publ_author_name
'Pasi\'nska, K'
'Piecha-Bisiorek, A'
'Kinzhybalo, V.'
'Ci\.zman, A'
'G\;agor, A'
'Pietraszko, A.'

_publ_section_title
;
 A paraelectric-ferroelectric phase transition of an organically templated
 zinc oxalate coordination polymer.
;
_journal_issue 33
_journal_name_full 'Dalton transactions (Cambridge, England : 2003)'
_journal_page_first 11308
_journal_page_last 11312
_journal_paper_doi 10.1039/c8dt02859a
_journal_volume 47
_journal_year 2018
_chemical_formula_moiety 'C4 O8 Zn, 3(H2 O), C6 H14 N2'
_chemical_formula_sum 'C10 H20 N2 O11 Zn'
_chemical_formula_weight 409.65
_space_group_crystal_system monoclinic
_space_group_IT_number 14
_space_group_name_Hall '-P 2yn'
_space_group_name_H-M_alt 'P 1 21/n 1'
_symmetry_space_group_name_Hall '-P 2yn'
_symmetry_space_group_name_H-M 'P 1 21/n 1'
_atom_sites_solution_hydrogens mixed
_atom_sites_solution_primary direct
_audit_creation_date 2017-07-25
_audit_creation_method
;
Olex2 1.2
(compiled 2017.03.28 svn.r3405 for OlexSys, GUI svn.r5337)
;
_audit_update_record
;
2017-10-27 deposited with the CCDC.
2018-07-23 downloaded from the CCDC.
;
_cell_angle_alpha 90
_cell_angle_beta 91.44(3)
_cell_angle_gamma 90
_cell_formula_units_Z 4
_cell_length_a 9.412(3)
_cell_length_b 16.774(5)
_cell_length_c 9.793(3)
_cell_measurement_reflns_used 4972
_cell_measurement_temperature 220.00(10)
_cell_measurement_theta_max 28.3700
_cell_measurement_theta_min 2.4590
_cell_volume 1545.6(8)
_computing_cell_refinement 'CrysAlisPro 1.171.38.34a (Rigaku OD, 2015)'
_computing_data_collection 'CrysAlisPro 1.171.38.34a (Rigaku OD, 2015)'
_computing_data_reduction 'CrysAlisPro 1.171.38.34a (Rigaku OD, 2015)'
_computing_molecular_graphics 'Olex2 (Dolomanov et al., 2009)'
_computing_publication_material 'Olex2 (Dolomanov et al., 2009)'
_computing_structure_refinement 'ShelXL (Sheldrick, 2015)'
_computing_structure_solution 'ShelXS (Sheldrick, 2008)'
_diffrn_ambient_environment N~2~
_diffrn_ambient_temperature 220.00(10)
_diffrn_detector 'CCD plate'
_diffrn_detector_area_resol_mean 10.6249
_diffrn_detector_type Atlas
_diffrn_measured_fraction_theta_full 1.000
_diffrn_measured_fraction_theta_max 1.000
_diffrn_measurement_details
;
List of Runs (angles in degrees, time in seconds):

  # Type    Start    End  Width  t~exp~   \w     \q     \k     \f   Frames
#--------------------------------------------------------------------------
  1  \w    -64.00  43.00   1.00    9.17    --   12.31 -57.00  90.00  107
  2  \w    -69.00  47.00   1.00    9.17    --   12.31 -77.00  30.00  116
  3  \w    -25.00  30.00   1.00    9.17    --  -13.41 -99.00 -90.00   55
  4  \w     35.00  76.00   1.00    9.17    --   12.31 178.00 -30.00   41
;
_diffrn_measurement_device 'four-circle diffractometer'
_diffrn_measurement_device_type 'Xcalibur, Atlas'
_diffrn_measurement_method '\w scans'
_diffrn_orient_matrix_type 'CrysAlisPro convention (1999,Acta A55,543-557)'
_diffrn_orient_matrix_UB_11 0.0607233000
_diffrn_orient_matrix_UB_12 -0.0246499000
_diffrn_orient_matrix_UB_13 -0.0063159000
_diffrn_orient_matrix_UB_21 -0.0443101000
_diffrn_orient_matrix_UB_22 -0.0342120000
_diffrn_orient_matrix_UB_23 -0.0023539000
_diffrn_orient_matrix_UB_31 -0.0057595000
_diffrn_orient_matrix_UB_32 0.0032769000
_diffrn_orient_matrix_UB_33 -0.0721170000
_diffrn_radiation_monochromator graphite
_diffrn_radiation_probe x-ray
_diffrn_radiation_type MoK\a
_diffrn_radiation_wavelength 0.71073
_diffrn_reflns_av_R_equivalents 0.0310
_diffrn_reflns_av_unetI/netI 0.0346
_diffrn_reflns_Laue_measured_fraction_full 1.000
_diffrn_reflns_Laue_measured_fraction_max 1.000
_diffrn_reflns_limit_h_max 11
_diffrn_reflns_limit_h_min -11
_diffrn_reflns_limit_k_max 20
_diffrn_reflns_limit_k_min -20
_diffrn_reflns_limit_l_max 12
_diffrn_reflns_limit_l_min -12
_diffrn_reflns_number 11717
_diffrn_reflns_point_group_measured_fraction_full 1.000
_diffrn_reflns_point_group_measured_fraction_max 1.000
_diffrn_reflns_theta_full 25.998
_diffrn_reflns_theta_max 25.998
_diffrn_reflns_theta_min 2.409
_diffrn_source 'fine-focus sealed X-ray tube'
_diffrn_source_type 'Enhance (Mo) X-ray Source'
_exptl_absorpt_coefficient_mu 1.652
_exptl_absorpt_correction_T_max 0.838
_exptl_absorpt_correction_T_min 0.712
_exptl_absorpt_correction_type analytical
_exptl_absorpt_process_details
;
CrysAlisPro 1.171.38.34a (Rigaku Oxford Diffraction, 2015)
Analytical numeric absorption correction using a multifaceted crystal
            model based on expressions derived by R.C. Clark & J.S. Reid.
(Clark, R. C. & Reid, J. S. (1995). Acta Cryst. A51, 887-897)
Empirical absorption correction using spherical harmonics,
 implemented in SCALE3 ABSPACK scaling algorithm.
;
_exptl_crystal_colour colourless
_exptl_crystal_density_diffrn 1.760
_exptl_crystal_description 'needle '
_exptl_crystal_F_000 848
_exptl_crystal_size_max 0.281
_exptl_crystal_size_mid 0.179
_exptl_crystal_size_min 0.133
_refine_diff_density_max 0.470
_refine_diff_density_min -0.667
_refine_diff_density_rms 0.084
_refine_ls_extinction_method none
_refine_ls_goodness_of_fit_ref 1.059
_refine_ls_hydrogen_treatment constr
_refine_ls_matrix_type full
_refine_ls_number_parameters 202
_refine_ls_number_reflns 3036
_refine_ls_number_restraints 0
_refine_ls_restrained_S_all 1.059
_refine_ls_R_factor_all 0.0457
_refine_ls_R_factor_gt 0.0332
_refine_ls_shift/su_max 0.000
_refine_ls_shift/su_mean 0.000
_refine_ls_structure_factor_coef Fsqd
_refine_ls_weighting_details 'w=1/[\s^2^(Fo^2^)+(0.0290P)^2^+1.3500P] where P=(Fo^2^+2Fc^2^)/3'
_refine_ls_weighting_scheme calc
_refine_ls_wR_factor_gt 0.0724
_refine_ls_wR_factor_ref 0.0772
_reflns_Friedel_coverage 0.000
_reflns_number_gt 2513
_reflns_number_total 3036
_reflns_threshold_expression 'I > 2\s(I)'
_cod_data_source_file c8dt02859a2.cif
_cod_data_source_block DZnOH_220K
_cod_depositor_comments 'Adding full bibliography for 7047095--7047114.cif.'
_cod_database_code 7047101
_shelx_shelxl_version_number 2014/7
_chemical_oxdiff_formula 'C10 H20 N2 O11 Zn1'
_shelx_space_group_comment
;
The symmetry employed for this shelxl refinement is uniquely defined
by the following loop, which should always be used as a source of
symmetry information in preference to the above space-group names.
They are only intended as comments.
;
_reflns_odcompleteness_completeness 99.97
_reflns_odcompleteness_iscentric 1
_reflns_odcompleteness_theta 26.32
_olex2_refinement_description
;
1. Fixed Uiso
 At 1.2 times of:
  All C(H,H) groups, All N(H) groups
 At 1.5 times of:
  All O(H,H) groups
2.a Free rotating group:
 O9(H9C,H9D), O10(H10C,H10D), O11(H11A,H11B,N1,N2,C5,C6,C7,C8,C9,C10)
2.b Ternary CH refined with riding coordinates:
 N1(H1), N2(H2)
2.c Secondary CH2 refined with riding coordinates:
 C5(H5A,H5B), C6(H6A,H6B), C7(H7A,H7B), C8(H8A,H8B), C9(H9A,H9B), C10(H10A,H10B)
;
_olex2_submission_special_instructions 'No special instructions were received'
_oxdiff_exptl_absorpt_empirical_details
;
Empirical correction (ABSPACK) includes:
- Absorption correction using spherical harmonics
- Frame scaling
;
_oxdiff_exptl_absorpt_empirical_full_max 1.059
_oxdiff_exptl_absorpt_empirical_full_min 0.941

loop_
_space_group_symop_operation_xyz
'x, y, z'
'-x+1/2, y+1/2, -z+1/2'
'-x, -y, -z'
'x-1/2, -y-1/2, z-1/2'

loop_
_atom_site_label
_atom_site_type_symbol
_atom_site_fract_x
_atom_site_fract_y
_atom_site_fract_z
_atom_site_U_iso_or_equiv
_atom_site_adp_type
_atom_site_occupancy
_atom_site_site_symmetry_order
_atom_site_calc_flag
_atom_site_refinement_flags_posn
Zn1 Zn 0.09863(3) 0.45397(2) 0.25130(3) 0.02144(11) Uani 1 1 d .
O1 O -0.07835(18) 0.44051(11) 0.37177(18) 0.0263(4) Uani 1 1 d .
O2 O 0.04294(19) 0.55728(10) 0.14438(17) 0.0245(4) Uani 1 1 d .
O3 O 0.31123(18) 0.46213(11) 0.19798(19) 0.0259(4) Uani 1 1 d .
O4 O 0.17194(18) 0.34116(11) 0.31345(18) 0.0267(4) Uani 1 1 d .
O5 O -0.03045(19) 0.59587(10) -0.06431(17) 0.0241(4) Uani 1 1 d .
O6 O -0.16022(18) 0.47577(11) 0.57503(18) 0.0266(4) Uani 1 1 d .
C1 C -0.0690(3) 0.47565(15) 0.4844(3) 0.0203(5) Uani 1 1 d .
C2 C 0.3786(3) 0.39836(17) 0.2159(3) 0.0275(6) Uani 1 1 d .
C3 C 0.2956(3) 0.32631(17) 0.2741(3) 0.0267(6) Uani 1 1 d .
C4 C 0.0037(3) 0.54413(15) 0.0228(3) 0.0202(5) Uani 1 1 d .
O7 O 0.3565(2) 0.26108(13) 0.2780(2) 0.0461(6) Uani 1 1 d .
O8 O 0.5044(2) 0.38726(14) 0.1880(3) 0.0629(8) Uani 1 1 d .
O9 O 0.4409(2) 0.58152(17) 0.4877(3) 0.0548(6) Uani 1 1 d .
H9C H 0.3581 0.5705 0.4564 0.082 Uiso 1 1 d G
H9D H 0.4513 0.5631 0.5685 0.082 Uiso 1 1 d G
O10 O 0.1529(2) 0.13897(13) 0.3148(3) 0.0445(6) Uani 1 1 d .
H10C H 0.2177 0.1728 0.2995 0.067 Uiso 1 1 d G
H10D H 0.1877 0.0922 0.3117 0.067 Uiso 1 1 d G
O11 O 0.67916(16) 0.50300(13) 0.0848(2) 0.0571(7) Uani 1 1 d .
H11A H 0.6657 0.5095 -0.0010 0.086 Uiso 1 1 d G
H11B H 0.6117 0.4752 0.1162 0.086 Uiso 1 1 d G
N1 N -0.11837(10) 0.17428(6) 0.23144(13) 0.0271(5) Uani 1 1 d G
H1 H -0.0301 0.1422 0.2362 0.033 Uiso 1 1 calc R
N2 N -0.33861(10) 0.25427(6) 0.21985(14) 0.0261(5) Uani 1 1 d G
H2 H -0.4267 0.2865 0.2155 0.031 Uiso 1 1 calc R
C5 C -0.22334(10) 0.29880(6) 0.15275(14) 0.0303(6) Uani 1 1 d G
H5A H -0.1982 0.3463 0.2063 0.036 Uiso 1 1 calc R
H5B H -0.2552 0.3159 0.0613 0.036 Uiso 1 1 calc R
C6 C -0.09535(10) 0.24471(6) 0.14252(9) 0.0309(7) Uani 1 1 d G
H6A H -0.0840 0.2276 0.0477 0.037 Uiso 1 1 calc R
H6B H -0.0091 0.2731 0.1724 0.037 Uiso 1 1 calc R
C7 C -0.23553(12) 0.12458(6) 0.17183(15) 0.0305(6) Uani 1 1 d G
H7A H -0.2579 0.0809 0.2343 0.037 Uiso 1 1 calc R
H7B H -0.2065 0.1015 0.0849 0.037 Uiso 1 1 calc R
C8 C -0.36483(10) 0.17705(8) 0.14898(12) 0.0322(7) Uani 1 1 d G
H8A H -0.3815 0.1861 0.0510 0.039 Uiso 1 1 calc R
H8B H -0.4491 0.1511 0.1855 0.039 Uiso 1 1 calc R
C9 C -0.15355(12) 0.20066(9) 0.37093(11) 0.0404(8) Uani 1 1 d G
H9A H -0.0827 0.2392 0.4046 0.049 Uiso 1 1 calc R
H9B H -0.1531 0.1549 0.4331 0.049 Uiso 1 1 calc R
C10 C -0.29896(12) 0.23866(8) 0.36572(12) 0.0385(8) Uani 1 1 d G
H10A H -0.3686 0.2029 0.4064 0.046 Uiso 1 1 calc R
H10B H -0.2975 0.2887 0.4173 0.046 Uiso 1 1 calc R

loop_
_atom_site_aniso_label
_atom_site_aniso_U_11
_atom_site_aniso_U_22
_atom_site_aniso_U_33
_atom_site_aniso_U_23
_atom_site_aniso_U_13
_atom_site_aniso_U_12
Zn1 0.02191(17) 0.02241(17) 0.02008(17) -0.00034(13) 0.00235(12) 0.00065(13)
O1 0.0224(10) 0.0342(11) 0.0225(10) -0.0056(8) 0.0019(8) -0.0045(8)
O2 0.0306(10) 0.0204(10) 0.0223(10) -0.0029(8) -0.0019(8) 0.0011(8)
O3 0.0233(10) 0.0228(10) 0.0318(10) 0.0035(8) 0.0061(8) 0.0028(8)
O4 0.0238(10) 0.0264(10) 0.0301(10) 0.0061(8) 0.0045(8) 0.0018(8)
O5 0.0316(10) 0.0175(9) 0.0232(9) 0.0022(8) -0.0006(8) 0.0004(8)
O6 0.0214(9) 0.0359(11) 0.0228(9) -0.0041(8) 0.0050(8) -0.0040(8)
C1 0.0180(13) 0.0224(13) 0.0204(13) 0.0031(11) -0.0009(10) 0.0040(11)
C2 0.0270(15) 0.0294(15) 0.0264(15) 0.0038(12) 0.0052(12) 0.0027(12)
C3 0.0242(14) 0.0294(15) 0.0264(14) 0.0026(12) -0.0019(11) 0.0023(12)
C4 0.0170(12) 0.0206(14) 0.0231(14) -0.0006(11) 0.0047(10) -0.0008(11)
O7 0.0322(11) 0.0283(12) 0.0783(17) 0.0126(11) 0.0123(11) 0.0089(10)
O8 0.0321(13) 0.0410(14) 0.117(2) 0.0348(14) 0.0358(14) 0.0141(10)
O9 0.0425(14) 0.0599(16) 0.0616(16) 0.0002(14) -0.0080(12) -0.0143(13)
O10 0.0344(12) 0.0310(12) 0.0677(16) 0.0038(12) -0.0079(11) 0.0087(10)
O11 0.0819(18) 0.0504(15) 0.0390(13) 0.0031(12) 0.0024(12) -0.0276(14)
N1 0.0236(12) 0.0218(12) 0.0358(13) 0.0047(10) -0.0035(10) 0.0029(10)
N2 0.0202(11) 0.0252(12) 0.0330(13) -0.0004(10) 0.0036(10) 0.0023(10)
C5 0.0286(15) 0.0250(15) 0.0374(16) 0.0072(13) 0.0036(12) 0.0000(12)
C6 0.0257(15) 0.0254(15) 0.0418(17) 0.0046(13) 0.0071(13) -0.0047(12)
C7 0.0340(16) 0.0193(14) 0.0384(16) -0.0026(12) 0.0035(13) -0.0054(12)
C8 0.0269(15) 0.0343(17) 0.0353(16) -0.0055(13) 0.0010(12) -0.0096(13)
C9 0.051(2) 0.0426(19) 0.0269(16) 0.0006(14) -0.0108(14) -0.0003(16)
C10 0.053(2) 0.0388(18) 0.0241(15) -0.0043(13) 0.0089(14) -0.0031(15)

loop_
_atom_type_symbol
_atom_type_description
_atom_type_scat_dispersion_real
_atom_type_scat_dispersion_imag
_atom_type_scat_source
C C 0.0033 0.0016 'International Tables Vol C Tables 4.2.6.8 and 6.1.1.4'
H H 0.0000 0.0000 'International Tables Vol C Tables 4.2.6.8 and 6.1.1.4'
N N 0.0061 0.0033 'International Tables Vol C Tables 4.2.6.8 and 6.1.1.4'
O O 0.0106 0.0060 'International Tables Vol C Tables 4.2.6.8 and 6.1.1.4'
Zn Zn 0.2839 1.4301 'International Tables Vol C Tables 4.2.6.8 and 6.1.1.4'

loop_
_exptl_crystal_face_index_h
_exptl_crystal_face_index_k
_exptl_crystal_face_index_l
_exptl_crystal_face_perp_dist
1 -1 0 0.0594
1 1 0 0.0721
0 2 -1 0.1119
0 -1 0 0.0594
-1 1 0 0.0827
-1 5 -3 0.1212
-1 -1 0 0.0984
0 1 0 0.0739
0 1 -5 0.1727
0 -1 5 0.0918
0 -5 -2 0.1196

loop_
_geom_angle_atom_site_label_1
_geom_angle_atom_site_label_2
_geom_angle_atom_site_label_3
_geom_angle
_geom_angle_site_symmetry_1
_geom_angle_site_symmetry_3
O1 Zn1 O2 100.40(7) . .
O1 Zn1 O3 159.63(8) . .
O1 Zn1 O4 89.99(7) . .
O1 Zn1 O5 102.72(7) . 3_565
O1 Zn1 O6 79.24(7) . 3_566
O2 Zn1 O3 92.89(7) . .
O2 Zn1 O4 166.32(7) . .
O2 Zn1 O5 79.94(7) . 3_565
O2 Zn1 O6 90.06(7) . 3_566
O3 Zn1 O4 79.70(7) . .
O3 Zn1 O5 94.70(7) . 3_565
O3 Zn1 O6 85.43(7) . 3_566
O4 Zn1 O6 100.71(8) . 3_566
O5 Zn1 O4 89.14(7) 3_565 .
O5 Zn1 O6 170.00(7) 3_565 3_566
C1 O1 Zn1 114.17(16) . .
C4 O2 Zn1 113.20(16) . .
C2 O3 Zn1 113.20(16) . .
C3 O4 Zn1 112.89(17) . .
C4 O5 Zn1 112.69(16) . 3_565
C1 O6 Zn1 112.84(16) . 3_566
O1 C1 C1 117.4(3) . 3_566
O6 C1 O1 126.3(2) . .
O6 C1 C1 116.4(3) . 3_566
O3 C2 C3 117.3(2) . .
O8 C2 O3 125.5(3) . .
O8 C2 C3 117.2(2) . .
O4 C3 C2 115.8(2) . .
O7 C3 O4 126.7(3) . .
O7 C3 C2 117.6(2) . .
O2 C4 C4 116.8(3) . 3_565
O5 C4 O2 126.0(2) . .
O5 C4 C4 117.2(3) . 3_565
H9C O9 H9D 109.8 . .
H10C O10 H10D 109.4 . .
H11A O11 H11B 109.4 . .
C6 N1 H1 109.0 . .
C6 N1 C7 109.4 . .
C7 N1 H1 109.0 . .
C9 N1 H1 109.0 . .
C9 N1 C6 110.0 . .
C9 N1 C7 110.4 . .
C5 N2 H2 109.1 . .
C5 N2 C8 110.3 . .
C5 N2 C10 110.2 . .
C8 N2 H2 109.1 . .
C8 N2 C10 109.2 . .
C10 N2 H2 109.1 . .
N2 C5 H5A 110.0 . .
N2 C5 H5B 110.0 . .
N2 C5 C6 108.6 . .
H5A C5 H5B 108.3 . .
C6 C5 H5A 110.0 . .
C6 C5 H5B 110.0 . .
N1 C6 C5 108.0 . .
N1 C6 H6A 110.1 . .
N1 C6 H6B 110.1 . .
C5 C6 H6A 110.1 . .
C5 C6 H6B 110.1 . .
H6A C6 H6B 108.4 . .
N1 C7 H7A 110.0 . .
N1 C7 H7B 110.0 . .
N1 C7 C8 108.5 . .
H7A C7 H7B 108.4 . .
C8 C7 H7A 110.0 . .
C8 C7 H7B 110.0 . .
N2 C8 C7 108.3 . .
N2 C8 H8A 110.0 . .
N2 C8 H8B 110.0 . .
C7 C8 H8A 110.0 . .
C7 C8 H8B 110.0 . .
H8A C8 H8B 108.4 . .
N1 C9 H9A 110.0 . .
N1 C9 H9B 110.0 . .
N1 C9 C10 108.6 . .
H9A C9 H9B 108.4 . .
C10 C9 H9A 110.0 . .
C10 C9 H9B 110.0 . .
N2 C10 C9 108.2 . .
N2 C10 H10A 110.1 . .
N2 C10 H10B 110.1 . .
C9 C10 H10A 110.1 . .
C9 C10 H10B 110.1 . .
H10A C10 H10B 108.4 . .

loop_
_geom_bond_atom_site_label_1
_geom_bond_atom_site_label_2
_geom_bond_distance
_geom_bond_site_symmetry_2
Zn1 O1 2.0775(18) .
Zn1 O2 2.0849(18) .
Zn1 O3 2.0851(18) .
Zn1 O4 2.0991(19) .
Zn1 O5 2.0987(18) 3_565
Zn1 O6 2.1374(19) 3_566
O1 C1 1.252(3) .
O2 C4 1.257(3) .
O3 C2 1.253(3) .
O4 C3 1.260(3) .
O5 Zn1 2.0987(18) 3_565
O5 C4 1.253(3) .
O6 Zn1 2.1374(19) 3_566
O6 C1 1.250(3) .
C1 C1 1.558(5) 3_566
C2 C3 1.555(4) .
C2 O8 1.236(3) .
C3 O7 1.235(3) .
C4 C4 1.547(5) 3_565
O9 H9C 0.8512 .
O9 H9D 0.8528 .
O10 H10C 0.8493 .
O10 H10D 0.8510 .
O11 H11A 0.8537 .
O11 H11B 0.8514 .
N1 H1 0.9900 .
N1 C6 1.4867 .
N1 C7 1.4898 .
N1 C9 1.4813 .
N2 H2 0.9900 .
N2 C5 1.4841 .
N2 C8 1.4872 .
N2 C10 1.4905 .
C5 H5A 0.9800 .
C5 H5B 0.9800 .
C5 C6 1.5134 .
C6 H6A 0.9800 .
C6 H6B 0.9800 .
C7 H7A 0.9800 .
C7 H7B 0.9800 .
C7 C8 1.5139 .
C8 H8A 0.9800 .
C8 H8B 0.9800 .
C9 H9A 0.9800 .
C9 H9B 0.9800 .
C9 C10 1.5095 .
C10 H10A 0.9800 .
C10 H10B 0.9800 .

loop_
_geom_hbond_atom_site_label_D
_geom_hbond_atom_site_label_H
_geom_hbond_atom_site_label_A
_geom_hbond_distance_DH
_geom_hbond_distance_HA
_geom_hbond_distance_DA
_geom_hbond_angle_DHA
_geom_hbond_site_symmetry_A
O9 H9C O6 0.85 2.03 2.863(3) 164.7 3_566
O10 H10C O7 0.85 1.99 2.834(3) 173.1 .
O10 H10D O3 0.85 2.18 2.989(3) 157.7 2_545
O11 H11A O3 0.85 2.00 2.834(3) 164.0 3_665
O11 H11B O8 0.85 1.93 2.753(3) 162.1 .
N1 H1 O10 0.99 1.87 2.726(2) 142.9 .
N2 H2 O7 0.99 2.19 2.942(2) 131.9 1_455
N2 H2 O8 0.99 1.83 2.690(2) 143.6 1_455
C6 H6B O5 0.98 2.47 3.031(2) 115.9 3_565
C7 H7A O11 0.98 2.31 3.171(3) 146.3 2_545

loop_
_geom_torsion_atom_site_label_1
_geom_torsion_atom_site_label_2
_geom_torsion_atom_site_label_3
_geom_torsion_atom_site_label_4
_geom_torsion
_geom_torsion_site_symmetry_1
_geom_torsion_site_symmetry_4
Zn1 O1 C1 O6 -179.1(2) . .
Zn1 O1 C1 C1 1.2(3) . 3_566
Zn1 O2 C4 O5 -177.3(2) . .
Zn1 O2 C4 C4 3.0(3) . 3_565
Zn1 O3 C2 C3 -0.5(3) . .
Zn1 O3 C2 O8 177.5(3) . .
Zn1 O4 C3 C2 11.9(3) . .
Zn1 O4 C3 O7 -168.4(2) . .
Zn1 O5 C4 O2 -177.1(2) 3_565 .
Zn1 O5 C4 C4 2.5(3) 3_565 3_565
Zn1 O6 C1 O1 -178.9(2) 3_566 .
Zn1 O6 C1 C1 0.8(3) 3_566 3_566
O3 C2 C3 O4 -8.1(4) . .
O3 C2 C3 O7 172.2(3) . .
O8 C2 C3 O4 173.7(3) . .
O8 C2 C3 O7 -6.0(4) . .
N1 C7 C8 N2 -11.5 . .
N1 C9 C10 N2 -14.0 . .
N2 C5 C6 N1 -13.2 . .
C5 N2 C8 C7 67.2 . .
C5 N2 C10 C9 -51.8 . .
C6 N1 C7 C8 -54.0 . .
C6 N1 C9 C10 69.0 . .
C7 N1 C6 C5 68.8 . .
C7 N1 C9 C10 -51.8 . .
C8 N2 C5 C6 -52.5 . .
C8 N2 C10 C9 69.5 . .
C9 N1 C6 C5 -52.6 . .
C9 N1 C7 C8 67.2 . .
C10 N2 C5 C6 68.1 . .
C10 N2 C8 C7 -53.9 . .

loop_
_exptl_oxdiff_crystal_face_indexfrac_h
_exptl_oxdiff_crystal_face_indexfrac_k
_exptl_oxdiff_crystal_face_indexfrac_l
_exptl_oxdiff_crystal_face_x
_exptl_oxdiff_crystal_face_y
_exptl_oxdiff_crystal_face_z
1.0014 -1.0044 0.0047 0.0855 -0.0100 -0.0094
1.0015 1.0080 0.0011 0.0360 -0.0789 -0.0025
0.0036 2.0135 -0.9995 -0.0431 -0.0667 0.0787
-0.0001 -1.0062 0.0018 0.0248 0.0344 -0.0034
-1.0014 1.0044 -0.0047 -0.0855 0.0100 0.0094
-0.9846 5.0208 -3.0037 -0.1646 -0.1211 0.2387
-1.0015 -1.0080 -0.0011 -0.0360 0.0789 0.0025
0.0001 1.0062 -0.0018 -0.0248 -0.0344 0.0034
0.0278 0.9922 -4.9882 0.0087 -0.0234 0.3628
-0.0278 -0.9922 4.9882 -0.0087 0.0234 -0.3628
0.0109 -5.0365 -1.9856 0.1374 0.1765 0.1266
